data_4110366
loop_
_publ_author_name
'Yongqiang Zhang'
'Lanny S. Liebeskind'

_publ_section_title
;
 Organometallic Enantiomeric Scaffolding: Organometallic Chirons. Total
 Synthesis of (-)-Bao Gong Teng A by a Molybdenum-Mediated [5+2]
 Cycloaddition
;
_journal_name_full 'Journal of the American Chemical Society'
_journal_page_first 465
_journal_page_last 472
_journal_paper_doi 10.1021/ja055623x
_journal_volume 128
_journal_year 2006
_chemical_formula_sum 'C17 H21 N O5'
_chemical_formula_weight 319.35
_chemical_name_systematic
; 
 ? 
;
_space_group_IT_number 4
_symmetry_cell_setting monoclinic
_symmetry_space_group_name_Hall 'P 2yb'
_symmetry_space_group_name_H-M 'P 1 21 1'
_atom_sites_solution_hydrogens geom
_atom_sites_solution_primary direct
_atom_sites_solution_secondary difmap
_audit_creation_method SHELXL-97
_cell_angle_alpha 90.00
_cell_angle_beta 91.077(2)
_cell_angle_gamma 90.00
_cell_formula_units_Z 2
_cell_length_a 6.2984(2)
_cell_length_b 13.9118(5)
_cell_length_c 8.9620(3)
_cell_measurement_reflns_used 3001
_cell_measurement_temperature 173(2)
_cell_measurement_theta_max 66.65
_cell_measurement_theta_min 3.18
_cell_volume 785.13(5)
_computing_cell_refinement 'Bruker SMART'
_computing_data_collection 'Bruker SMART'
_computing_data_reduction 'Bruker SAINT'
_computing_molecular_graphics 'Bruker SHELXTL'
_computing_publication_material 'Bruker SHELXTL'
_computing_structure_refinement 'SHELXL-97 (Sheldrick, 1997)'
_computing_structure_solution 'SHELXS-97 (Sheldrick, 1990)'
_diffrn_ambient_temperature 173(2)
_diffrn_measured_fraction_theta_full 0.952
_diffrn_measured_fraction_theta_max 0.952
_diffrn_measurement_device_type 'CCD area detector'
_diffrn_measurement_method 'phi and omega scans'
_diffrn_radiation_monochromator graphite
_diffrn_radiation_source 'fine-focus sealed tube'
_diffrn_radiation_type CuK\a
_diffrn_radiation_wavelength 1.54178
_diffrn_reflns_av_R_equivalents 0.0420
_diffrn_reflns_av_sigmaI/netI 0.0448
_diffrn_reflns_limit_h_max 7
_diffrn_reflns_limit_h_min -7
_diffrn_reflns_limit_k_max 15
_diffrn_reflns_limit_k_min -14
_diffrn_reflns_limit_l_max 9
_diffrn_reflns_limit_l_min -10
_diffrn_reflns_number 3906
_diffrn_reflns_theta_full 66.81
_diffrn_reflns_theta_max 66.81
_diffrn_reflns_theta_min 4.94
_exptl_absorpt_coefficient_mu 0.824
_exptl_absorpt_correction_type none
_exptl_crystal_colour colorless
_exptl_crystal_density_diffrn 1.351
_exptl_crystal_description plate
_exptl_crystal_F_000 340
_exptl_crystal_size_max 0.43
_exptl_crystal_size_mid 0.23
_exptl_crystal_size_min 0.11
_refine_diff_density_max 0.163
_refine_diff_density_min -0.212
_refine_diff_density_rms 0.051
_refine_ls_abs_structure_details 'Flack H D (1983), Acta Cryst. A39, 876-881'
_refine_ls_abs_structure_Flack -0.1(2)
_refine_ls_extinction_method none
_refine_ls_goodness_of_fit_ref 1.022
_refine_ls_hydrogen_treatment mixed
_refine_ls_matrix_type full
_refine_ls_number_parameters 210
_refine_ls_number_reflns 2255
_refine_ls_number_restraints 1
_refine_ls_restrained_S_all 1.022
_refine_ls_R_factor_all 0.0379
_refine_ls_R_factor_gt 0.0351
_refine_ls_shift/su_max 0.000
_refine_ls_shift/su_mean 0.000
_refine_ls_structure_factor_coef Fsqd
_refine_ls_weighting_details 'calc w=1/[\s^2^(Fo^2^)+(0.0460P)^2^+0.0000P] where P=(Fo^2^+2Fc^2^)/3'
_refine_ls_weighting_scheme calc
_refine_ls_wR_factor_gt 0.0821
_refine_ls_wR_factor_ref 0.0831
_reflns_number_gt 2077
_reflns_number_total 2255
_reflns_threshold_expression >2sigma(I)
_cod_data_source_file ja055623xrom20050827_023007.cif
_cod_data_source_block 564m
_cod_database_code 4110366

loop_
_symmetry_equiv_pos_as_xyz
'x, y, z'
'-x, y+1/2, -z'

loop_
_atom_site_label
_atom_site_type_symbol
_atom_site_fract_x
_atom_site_fract_y
_atom_site_fract_z
_atom_site_U_iso_or_equiv
_atom_site_adp_type
_atom_site_occupancy
_atom_site_symmetry_multiplicity
_atom_site_calc_flag
_atom_site_refinement_flags
C1 C 0.1619(3) 0.90418(14) 0.3701(2) 0.0194(4) Uani 1 1 d .
H1 H 0.2785 0.9068 0.2960 0.023 Uiso 1 1 calc R
C2 C -0.0570(3) 0.90961(15) 0.2938(2) 0.0247(5) Uani 1 1 d .
H2 H -0.0664 0.9696 0.2326 0.030 Uiso 1 1 calc R
C3 C -0.2319(3) 0.91053(17) 0.4098(3) 0.0314(5) Uani 1 1 d .
H3A H -0.3707 0.8989 0.3592 0.038 Uiso 1 1 calc R
H3B H -0.2372 0.9748 0.4570 0.038 Uiso 1 1 calc R
C4 C -0.1963(4) 0.83427(18) 0.5311(3) 0.0318(5) Uani 1 1 d .
H4A H -0.2900 0.8478 0.6160 0.038 Uiso 1 1 calc R
H4B H -0.2346 0.7702 0.4905 0.038 Uiso 1 1 calc R
C5 C 0.0344(3) 0.83289(16) 0.5862(2) 0.0242(5) Uani 1 1 d .
H5 H 0.0579 0.7839 0.6666 0.029 Uiso 1 1 calc R
C6 C 0.1112(3) 0.93266(15) 0.6352(2) 0.0235(5) Uani 1 1 d .
H6 H -0.0054 0.9707 0.6812 0.028 Uiso 1 1 calc R
C7 C 0.1913(4) 0.98090(15) 0.4926(2) 0.0237(5) Uani 1 1 d .
H7A H 0.3426 0.9992 0.5042 0.028 Uiso 1 1 calc R
H7B H 0.1071 1.0391 0.4685 0.028 Uiso 1 1 calc R
C8 C 0.2333(4) 0.72754(17) 0.4178(2) 0.0251(5) Uani 1 1 d .
C9 C 0.4547(5) 0.6423(2) 0.2525(3) 0.0497(8) Uani 1 1 d .
H9A H 0.3656 0.5866 0.2796 0.060 Uiso 1 1 calc R
H9B H 0.5917 0.6373 0.3079 0.060 Uiso 1 1 calc R
C10 C 0.4920(4) 0.64221(16) 0.0891(2) 0.0277(5) Uani 1 1 d .
C11 C 0.3251(4) 0.63452(18) -0.0132(3) 0.0336(6) Uani 1 1 d .
H11 H 0.1843 0.6287 0.0218 0.040 Uiso 1 1 calc R
C12 C 0.3586(4) 0.63515(17) -0.1634(3) 0.0334(6) Uani 1 1 d .
H12 H 0.2418 0.6300 -0.2316 0.040 Uiso 1 1 calc R
C13 C 0.5626(5) 0.64337(18) -0.2158(3) 0.0406(6) Uani 1 1 d .
H13 H 0.5864 0.6439 -0.3202 0.049 Uiso 1 1 calc R
C14 C 0.7302(4) 0.6508(2) -0.1172(3) 0.0475(7) Uani 1 1 d .
H14 H 0.8706 0.6561 -0.1532 0.057 Uiso 1 1 calc R
C15 C 0.6959(4) 0.65054(18) 0.0352(3) 0.0373(6) Uani 1 1 d .
H15 H 0.8130 0.6561 0.1030 0.045 Uiso 1 1 calc R
C16 C 0.2553(4) 0.89980(16) 0.8783(2) 0.0319(5) Uani 1 1 d .
C17 C 0.4531(4) 0.89220(18) 0.9701(3) 0.0405(6) Uani 1 1 d .
H17A H 0.4743 0.9516 1.0271 0.061 Uiso 1 1 calc R
H17B H 0.5741 0.8821 0.9047 0.061 Uiso 1 1 calc R
H17C H 0.4417 0.8378 1.0390 0.061 Uiso 1 1 calc R
N1 N 0.1719(3) 0.81584(12) 0.45910(17) 0.0203(4) Uani 1 1 d .
O1 O 0.1983(3) 0.65435(11) 0.48661(17) 0.0369(4) Uani 1 1 d .
O2 O 0.3491(3) 0.73047(11) 0.29125(16) 0.0310(4) Uani 1 1 d .
O3 O -0.0906(3) 0.82868(11) 0.19993(16) 0.0332(4) Uani 1 1 d .
H3 H -0.0247 0.8363 0.1202 0.050 Uiso 1 1 calc R
O4 O 0.2950(2) 0.92424(10) 0.73611(15) 0.0279(4) Uani 1 1 d .
O5 O 0.0771(3) 0.88700(13) 0.92168(18) 0.0459(5) Uani 1 1 d .

loop_
_atom_site_aniso_label
_atom_site_aniso_U_11
_atom_site_aniso_U_22
_atom_site_aniso_U_33
_atom_site_aniso_U_23
_atom_site_aniso_U_13
_atom_site_aniso_U_12
C1 0.0215(11) 0.0194(11) 0.0176(10) 0.0016(8) 0.0017(8) 0.0006(8)
C2 0.0257(11) 0.0248(13) 0.0235(12) 0.0014(9) -0.0020(9) -0.0003(9)
C3 0.0197(11) 0.0408(15) 0.0337(13) -0.0057(11) 0.0004(9) 0.0010(10)
C4 0.0282(12) 0.0357(14) 0.0318(13) -0.0062(11) 0.0088(10) -0.0072(11)
C5 0.0296(12) 0.0255(12) 0.0177(11) -0.0008(9) 0.0054(9) -0.0039(9)
C6 0.0256(12) 0.0253(12) 0.0195(11) -0.0020(9) 0.0000(9) 0.0021(10)
C7 0.0291(12) 0.0180(12) 0.0240(12) -0.0023(9) 0.0005(10) -0.0002(9)
C8 0.0355(13) 0.0233(12) 0.0164(11) -0.0001(10) -0.0021(9) 0.0006(10)
C9 0.083(2) 0.0354(15) 0.0309(14) -0.0012(12) 0.0044(14) 0.0329(15)
C10 0.0428(14) 0.0173(12) 0.0230(12) -0.0018(9) 0.0007(10) 0.0088(10)
C11 0.0240(12) 0.0348(15) 0.0422(15) 0.0063(11) 0.0028(11) 0.0043(10)
C12 0.0402(14) 0.0289(14) 0.0307(14) -0.0019(10) -0.0091(11) -0.0021(11)
C13 0.0620(18) 0.0339(14) 0.0263(14) 0.0014(11) 0.0138(13) 0.0101(13)
C14 0.0287(14) 0.0567(18) 0.058(2) 0.0083(15) 0.0144(13) -0.0007(13)
C15 0.0333(14) 0.0315(14) 0.0465(16) -0.0006(12) -0.0126(12) -0.0020(12)
C16 0.0518(16) 0.0243(13) 0.0195(13) -0.0022(9) -0.0006(11) -0.0007(12)
C17 0.0630(18) 0.0296(14) 0.0284(14) 0.0040(10) -0.0110(12) 0.0015(12)
N1 0.0276(10) 0.0167(9) 0.0167(9) 0.0009(7) 0.0051(7) 0.0007(7)
O1 0.0642(12) 0.0191(9) 0.0275(9) 0.0035(7) 0.0054(8) -0.0002(8)
O2 0.0493(10) 0.0223(8) 0.0216(8) -0.0001(7) 0.0094(7) 0.0121(7)
O3 0.0414(10) 0.0362(9) 0.0218(8) -0.0073(7) -0.0005(7) -0.0092(8)
O4 0.0347(9) 0.0297(9) 0.0192(8) -0.0019(6) -0.0018(6) -0.0022(7)
O5 0.0530(12) 0.0605(13) 0.0245(10) 0.0021(8) 0.0100(9) -0.0051(10)

loop_
_atom_type_symbol
_atom_type_description
_atom_type_scat_dispersion_real
_atom_type_scat_dispersion_imag
_atom_type_scat_source
C C 0.0181 0.0091 'International Tables Vol C Tables 4.2.6.8 and 6.1.1.4'
H H 0.0000 0.0000 'International Tables Vol C Tables 4.2.6.8 and 6.1.1.4'
N N 0.0311 0.0180 'International Tables Vol C Tables 4.2.6.8 and 6.1.1.4'
O O 0.0492 0.0322 'International Tables Vol C Tables 4.2.6.8 and 6.1.1.4'

loop_
_geom_angle_atom_site_label_1
_geom_angle_atom_site_label_2
_geom_angle_atom_site_label_3
_geom_angle
N1 C1 C2 108.29(16)
N1 C1 C7 100.97(15)
C2 C1 C7 112.33(17)
N1 C1 H1 111.6
C2 C1 H1 111.6
C7 C1 H1 111.6
O3 C2 C3 107.97(18)
O3 C2 C1 110.44(17)
C3 C2 C1 110.57(17)
O3 C2 H2 109.3
C3 C2 H2 109.3
C1 C2 H2 109.3
C2 C3 C4 112.24(19)
C2 C3 H3A 109.2
C4 C3 H3A 109.2
C2 C3 H3B 109.2
C4 C3 H3B 109.2
H3A C3 H3B 107.9
C5 C4 C3 111.38(19)
C5 C4 H4A 109.4
C3 C4 H4A 109.4
C5 C4 H4B 109.4
C3 C4 H4B 109.4
H4A C4 H4B 108.0
N1 C5 C4 108.88(16)
N1 C5 C6 100.49(16)
C4 C5 C6 112.02(18)
N1 C5 H5 111.6
C4 C5 H5 111.6
C6 C5 H5 111.6
O4 C6 C5 110.32(16)
O4 C6 C7 106.32(16)
C5 C6 C7 105.30(16)
O4 C6 H6 111.5
C5 C6 H6 111.5
C7 C6 H6 111.5
C6 C7 C1 104.66(16)
C6 C7 H7A 110.8
C1 C7 H7A 110.8
C6 C7 H7B 110.8
C1 C7 H7B 110.8
H7A C7 H7B 108.9
O1 C8 N1 124.9(2)
O1 C8 O2 123.7(2)
N1 C8 O2 111.35(18)
O2 C9 C10 108.69(19)
O2 C9 H9A 110.0
C10 C9 H9A 110.0
O2 C9 H9B 110.0
C10 C9 H9B 110.0
H9A C9 H9B 108.3
C15 C10 C11 118.2(2)
C15 C10 C9 120.5(2)
C11 C10 C9 121.3(2)
C12 C11 C10 121.5(2)
C12 C11 H11 119.3
C10 C11 H11 119.3
C11 C12 C13 119.8(2)
C11 C12 H12 120.1
C13 C12 H12 120.1
C14 C13 C12 119.9(2)
C14 C13 H13 120.1
C12 C13 H13 120.1
C13 C14 C15 120.2(2)
C13 C14 H14 119.9
C15 C14 H14 119.9
C10 C15 C14 120.4(2)
C10 C15 H15 119.8
C14 C15 H15 119.8
O5 C16 O4 122.1(2)
O5 C16 C17 125.9(2)
O4 C16 C17 111.9(2)
C16 C17 H17A 109.5
C16 C17 H17B 109.5
H17A C17 H17B 109.5
C16 C17 H17C 109.5
H17A C17 H17C 109.5
H17B C17 H17C 109.5
C8 N1 C5 122.74(18)
C8 N1 C1 128.85(17)
C5 N1 C1 105.53(16)
C8 O2 C9 115.63(18)
C2 O3 H3 109.5
C16 O4 C6 116.55(17)

loop_
_geom_bond_atom_site_label_1
_geom_bond_atom_site_label_2
_geom_bond_distance
C1 N1 1.466(3)
C1 C2 1.529(3)
C1 C7 1.540(3)
C1 H1 1.0000
C2 O3 1.419(2)
C2 C3 1.529(3)
C2 H2 1.0000
C3 C4 1.532(3)
C3 H3A 0.9900
C3 H3B 0.9900
C4 C5 1.526(3)
C4 H4A 0.9900
C4 H4B 0.9900
C5 N1 1.463(3)
C5 C6 1.531(3)
C5 H5 1.0000
C6 O4 1.460(2)
C6 C7 1.537(3)
C6 H6 1.0000
C7 H7A 0.9900
C7 H7B 0.9900
C8 O1 1.213(3)
C8 N1 1.342(3)
C8 O2 1.361(3)
C9 O2 1.441(3)
C9 C10 1.488(3)
C9 H9A 0.9900
C9 H9B 0.9900
C10 C15 1.386(3)
C10 C11 1.386(3)
C11 C12 1.366(3)
C11 H11 0.9500
C12 C13 1.381(3)
C12 H12 0.9500
C13 C14 1.368(4)
C13 H13 0.9500
C14 C15 1.386(4)
C14 H14 0.9500
C15 H15 0.9500
C16 O5 1.208(3)
C16 O4 1.347(3)
C16 C17 1.484(3)
C17 H17A 0.9800
C17 H17B 0.9800
C17 H17C 0.9800
O3 H3 0.8400

loop_
_geom_hbond_atom_site_label_D
_geom_hbond_atom_site_label_H
_geom_hbond_atom_site_label_A
_geom_hbond_distance_DH
_geom_hbond_distance_HA
_geom_hbond_distance_DA
_geom_hbond_angle_DHA
_geom_hbond_site_symmetry_A
O3 H3 O5 0.84 2.03 2.845(2) 163.6 1_554

loop_
_geom_torsion_atom_site_label_1
_geom_torsion_atom_site_label_2
_geom_torsion_atom_site_label_3
_geom_torsion_atom_site_label_4
_geom_torsion
N1 C1 C2 O3 -59.8(2)
C7 C1 C2 O3 -170.41(16)
N1 C1 C2 C3 59.7(2)
C7 C1 C2 C3 -51.0(2)
O3 C2 C3 C4 75.0(2)
C1 C2 C3 C4 -45.9(2)
C2 C3 C4 C5 44.8(3)
C3 C4 C5 N1 -57.2(2)
C3 C4 C5 C6 53.0(2)
N1 C5 C6 O4 -85.77(18)
C4 C5 C6 O4 158.77(16)
N1 C5 C6 C7 28.6(2)
C4 C5 C6 C7 -86.9(2)
O4 C6 C7 C1 115.38(17)
C5 C6 C7 C1 -1.7(2)
N1 C1 C7 C6 -25.79(19)
C2 C1 C7 C6 89.4(2)
O2 C9 C10 C15 110.5(3)
O2 C9 C10 C11 -69.1(3)
C15 C10 C11 C12 -0.1(4)
C9 C10 C11 C12 179.5(2)
C10 C11 C12 C13 0.2(4)
C11 C12 C13 C14 0.0(4)
C12 C13 C14 C15 -0.3(4)
C11 C10 C15 C14 -0.2(4)
C9 C10 C15 C14 -179.8(2)
C13 C14 C15 C10 0.4(4)
O1 C8 N1 C5 -6.6(3)
O2 C8 N1 C5 176.14(17)
O1 C8 N1 C1 -164.5(2)
O2 C8 N1 C1 18.2(3)
C4 C5 N1 C8 -91.8(2)
C6 C5 N1 C8 150.41(18)
C4 C5 N1 C1 70.5(2)
C6 C5 N1 C1 -47.29(19)
C2 C1 N1 C8 89.0(2)
C7 C1 N1 C8 -152.9(2)
C2 C1 N1 C5 -71.82(19)
C7 C1 N1 C5 46.32(19)
O1 C8 O2 C9 -8.1(3)
N1 C8 O2 C9 169.2(2)
C10 C9 O2 C8 155.8(2)
O5 C16 O4 C6 -1.2(3)
C17 C16 O4 C6 179.31(17)
C5 C6 O4 C16 -77.9(2)
C7 C6 O4 C16 168.42(17)
